data_4507807
loop_
_publ_author_name
'Tilborg, Ana\"elle'
'Leyssens, Tom'
'Norberg, Bernadette'
'Wouters, Johan'

_publ_section_title
;
 Structural Study of Prolinium/Fumaric Acid Zwitterionic Cocrystals: Focus
 on Hydrogen-Bonding Pattern Involving Zwitterionic (Ionic) Heterosynthons
;
_journal_issue 6
_journal_name_full 'Crystal Growth &amp; Design'
_journal_page_first 2373
_journal_paper_doi 10.1021/cg400081v
_journal_volume 13
_journal_year 2013
_chemical_absolute_configuration rm
_chemical_formula_moiety '2(C5 H9 N O2), C4 H4 O4'
_chemical_formula_sum 'C14 H22 N2 O8'
_chemical_formula_weight 346.34
_chemical_name_common 'D-prolinium cocrystal of fumaric acid'
_chemical_name_systematic 'R-pyrrolidinium-2-carboxylate(2E)-but-2-enedioate (1:1)'
_space_group_IT_number 4
_symmetry_cell_setting monoclinic
_symmetry_space_group_name_Hall 'P 2yb'
_symmetry_space_group_name_H-M 'P 1 21 1'
_atom_sites_solution_hydrogens geom
_atom_sites_solution_primary direct
_atom_sites_solution_secondary difmap
_audit_creation_method SHELXL-97
_audit_update_record
;
2013-01-09 # Formatted by publCIF
;
_cell_angle_alpha 90.00
_cell_angle_beta 110.837(9)
_cell_angle_gamma 90.00
_cell_formula_units_Z 2
_cell_length_a 9.5830(10)
_cell_length_b 9.0370(10)
_cell_length_c 10.1790(10)
_cell_measurement_reflns_used 1701
_cell_measurement_temperature 293(2)
_cell_measurement_theta_max 29.1129
_cell_measurement_theta_min 3.3661
_cell_volume 823.86(16)
_computing_cell_refinement
;
CrysAlisPro, Agilent Technologies,
Version 1.171.35.21 (release 20-01-2012 CrysAlis171 .NET)
(compiled Jan 23 2012,18:06:46)
;
_computing_data_collection
;
CrysAlisPro, Agilent Technologies,
Version 1.171.35.21 (release 20-01-2012 CrysAlis171 .NET)
(compiled Jan 23 2012,18:06:46)
;
_computing_data_reduction
;
CrysAlisPro, Agilent Technologies,
Version 1.171.35.21 (release 20-01-2012 CrysAlis171 .NET)
(compiled Jan 23 2012,18:06:46)
;
_computing_structure_refinement 'SHELXL-97 (Sheldrick, 1997)'
_computing_structure_solution sir92
_diffrn_ambient_temperature 293(2)
_diffrn_detector_area_resol_mean 10.3712
_diffrn_measured_fraction_theta_full 0.996
_diffrn_measured_fraction_theta_max 0.996
_diffrn_measurement_device_type 'Xcalibur, Ruby, Gemini ultra'
_diffrn_measurement_method '\w scans'
_diffrn_radiation_monochromator graphite
_diffrn_radiation_source 'fine-focus sealed tube'
_diffrn_radiation_type MoK\a
_diffrn_radiation_wavelength 0.71073
_diffrn_reflns_av_R_equivalents 0.0184
_diffrn_reflns_av_sigmaI/netI 0.0338
_diffrn_reflns_limit_h_max 9
_diffrn_reflns_limit_h_min -11
_diffrn_reflns_limit_k_max 10
_diffrn_reflns_limit_k_min -10
_diffrn_reflns_limit_l_max 12
_diffrn_reflns_limit_l_min -7
_diffrn_reflns_number 3573
_diffrn_reflns_theta_full 25.00
_diffrn_reflns_theta_max 25.03
_diffrn_reflns_theta_min 3.37
_exptl_absorpt_coefficient_mu 0.115
_exptl_absorpt_correction_T_max 0.9886
_exptl_absorpt_correction_T_min 0.9447
_exptl_absorpt_correction_type multi-scan
_exptl_absorpt_process_details
;
CrysAlisPro, Agilent Technologies,
Version 1.171.35.21 (release 20-01-2012 CrysAlis171 .NET)
(compiled Jan 23 2012,18:06:46)
Empirical absorption correction using spherical harmonics,
 implemented in SCALE3 ABSPACK scaling algorithm.
;
_exptl_crystal_colour colourless
_exptl_crystal_density_diffrn 1.396
_exptl_crystal_density_method 'not measured'
_exptl_crystal_description prism
_exptl_crystal_F_000 368
_exptl_crystal_size_max 0.50
_exptl_crystal_size_mid 0.35
_exptl_crystal_size_min 0.10
_refine_diff_density_max 0.177
_refine_diff_density_min -0.184
_refine_diff_density_rms 0.038
_refine_ls_extinction_method none
_refine_ls_goodness_of_fit_ref 1.053
_refine_ls_hydrogen_treatment constr
_refine_ls_matrix_type full
_refine_ls_number_parameters 235
_refine_ls_number_reflns 2540
_refine_ls_number_restraints 5
_refine_ls_restrained_S_all 1.069
_refine_ls_R_factor_all 0.0611
_refine_ls_R_factor_gt 0.0492
_refine_ls_shift/su_max 0.000
_refine_ls_shift/su_mean 0.000
_refine_ls_structure_factor_coef Fsqd
_refine_ls_weighting_details 'calc w=1/[\s^2^(Fo^2^)+(0.0693P)^2^+0.1806P] where P=(Fo^2^+2Fc^2^)/3'
_refine_ls_weighting_scheme calc
_refine_ls_wR_factor_gt 0.1229
_refine_ls_wR_factor_ref 0.1333
_reflns_number_gt 2119
_reflns_number_total 2540
_reflns_threshold_expression >2sigma(I)
_cod_data_source_file cg400081v_si_014.cif
_cod_data_source_block bn_atprol-afjuin
_cod_original_cell_volume 823.86(15)
_cod_original_sg_symbol_H-M 'P 21'
_cod_database_code 4507807

loop_
_symmetry_equiv_pos_as_xyz
'x, y, z'
'-x, y+1/2, -z'

loop_
_atom_site_label
_atom_site_type_symbol
_atom_site_fract_x
_atom_site_fract_y
_atom_site_fract_z
_atom_site_U_iso_or_equiv
_atom_site_adp_type
_atom_site_occupancy
_atom_site_symmetry_multiplicity
_atom_site_calc_flag
_atom_site_refinement_flags
_atom_site_disorder_assembly
_atom_site_disorder_group
C1 C 0.1609(4) 1.0795(4) 0.9697(4) 0.0452(8) Uani 1 1 d . E .
C2 C 0.0177(4) 0.9879(4) 0.9172(4) 0.0539(10) Uani 1 1 d D . .
H2 H -0.0021 0.9640 1.0029 0.065 Uiso 1 1 calc R A 1
C3 C -0.1186(4) 1.0721(5) 0.8287(4) 0.0552(9) Uani 1 1 d . E .
H3A H -0.2032 1.0483 0.8559 0.066 Uiso 1 1 calc R . .
H3B H -0.1009 1.1779 0.8386 0.066 Uiso 1 1 calc R . .
C4 C -0.1466(8) 1.0244(6) 0.6822(5) 0.0921(17) Uani 1 1 d . . .
H4A H -0.0930 1.0873 0.6389 0.110 Uiso 1 1 calc R E .
H4B H -0.2523 1.0292 0.6266 0.110 Uiso 1 1 calc R . .
C5 C -0.0920(6) 0.8698(5) 0.6922(4) 0.0688(12) Uani 1 1 d D E .
H5A H -0.0366 0.8542 0.6300 0.083 Uiso 1 1 calc R B 1
H5B H -0.1747 0.8006 0.6675 0.083 Uiso 1 1 calc R B 1
C6 C 0.2710(4) 0.5598(4) 0.8674(3) 0.0395(8) Uani 1 1 d . . .
C7 C 0.3137(3) 0.4034(4) 0.8429(3) 0.0387(7) Uani 1 1 d . D .
H7 H 0.2651 0.3331 0.8862 0.046 Uiso 1 1 calc R . .
C8 C 0.2741(5) 0.3643(6) 0.6877(4) 0.0733(13) Uani 1 1 d D . .
H8A H 0.2152 0.2743 0.6662 0.088 Uiso 1 1 calc R C 1
H8B H 0.2150 0.4432 0.6295 0.088 Uiso 1 1 calc R C 1
C9 C 0.4115(15) 0.343(2) 0.6571(12) 0.111(7) Uani 0.50 1 d P D 1
H9A H 0.4078 0.2506 0.6080 0.134 Uiso 0.50 1 calc PR D 1
H9B H 0.4241 0.4235 0.5989 0.134 Uiso 0.50 1 calc PR D 1
C9' C 0.4023(5) 0.2817(8) 0.6901(9) 0.067(3) Uani 0.50 1 d PD D 2
H9C H 0.3911 0.1792 0.7126 0.080 Uiso 0.50 1 calc PR D 2
H9D H 0.4108 0.2849 0.5980 0.080 Uiso 0.50 1 calc PR D 2
C10 C 0.5343(5) 0.3421(6) 0.7924(4) 0.0730(13) Uani 1 1 d D . .
H10A H 0.6109 0.4113 0.7903 0.088 Uiso 1 1 calc R D 1
H10B H 0.5782 0.2441 0.8106 0.088 Uiso 1 1 calc R D 1
C11 C 0.5153(4) 0.7841(4) 0.7058(3) 0.0460(8) Uani 1 1 d . . .
C12 C 0.3753(4) 0.8681(5) 0.6458(4) 0.0484(8) Uani 1 1 d . . .
H12 H 0.3417 0.9232 0.7058 0.058 Uiso 1 1 calc R . .
C13 C 0.2967(4) 0.8683(5) 0.5116(4) 0.0545(9) Uani 1 1 d . . .
H13 H 0.3303 0.8109 0.4531 0.065 Uiso 1 1 calc R . .
C14 C 0.1578(4) 0.9538(5) 0.4468(4) 0.0534(9) Uani 1 1 d . . .
N1 N 0.0134(11) 0.8495(11) 0.8516(11) 0.042(2) Uani 0.40 1 d P E 1
H1A H -0.0235 0.7796 0.8933 0.051 Uiso 0.40 1 calc PR E 1
H1B H 0.1057 0.8222 0.8573 0.051 Uiso 0.40 1 calc PR E 1
N1' N 0.0445(7) 0.8805(8) 0.8092(9) 0.067(3) Uani 0.60 1 d PD E 2
H1C H 0.1175 0.9154 0.7814 0.080 Uiso 0.60 1 calc PR E 2
H1D H 0.0719 0.7908 0.8483 0.080 Uiso 0.60 1 calc PR E 2
N2 N 0.4783(3) 0.3842(4) 0.9057(3) 0.0431(7) Uani 1 1 d . D .
H2A H 0.5214 0.4691 0.9464 0.052 Uiso 1 1 calc R . .
H2B H 0.5009 0.3131 0.9720 0.052 Uiso 1 1 calc R . .
O1 O 0.2641(3) 1.0470(4) 0.9294(3) 0.0716(8) Uani 1 1 d . . .
O2 O 0.1600(2) 1.1848(3) 1.0497(3) 0.0539(7) Uani 1 1 d . . .
O3 O 0.1336(3) 0.5875(4) 0.8250(3) 0.0649(8) Uani 1 1 d . . .
O4 O 0.3698(3) 0.6491(3) 0.9245(3) 0.0637(8) Uani 1 1 d . . .
O5 O 0.5951(3) 0.8250(3) 0.8326(2) 0.0549(7) Uani 1 1 d . . .
H5F H 0.6714 0.7749 0.8614 0.066 Uiso 1 1 calc R . .
O6 O 0.5525(4) 0.6878(4) 0.6422(3) 0.0777(9) Uani 1 1 d . . .
O7 O 0.0990(3) 0.9329(4) 0.3108(3) 0.0695(8) Uani 1 1 d . . .
H7F H 0.0193 0.9771 0.2793 0.083 Uiso 1 1 calc R . .
O8 O 0.1037(4) 1.0311(5) 0.5120(4) 0.0936(12) Uani 1 1 d . . .

loop_
_atom_site_aniso_label
_atom_site_aniso_U_11
_atom_site_aniso_U_22
_atom_site_aniso_U_33
_atom_site_aniso_U_23
_atom_site_aniso_U_13
_atom_site_aniso_U_12
C1 0.0392(17) 0.0386(19) 0.0467(19) -0.0022(16) 0.0016(14) -0.0001(17)
C2 0.051(2) 0.044(2) 0.055(2) -0.0013(17) 0.0043(17) -0.0055(18)
C3 0.0429(18) 0.054(2) 0.062(2) -0.0173(19) 0.0103(17) -0.0047(19)
C4 0.140(5) 0.071(3) 0.053(3) -0.001(2) 0.018(3) 0.025(3)
C5 0.105(3) 0.057(3) 0.046(2) 0.001(2) 0.028(2) 0.008(3)
C6 0.0393(17) 0.0385(18) 0.0342(16) -0.0002(14) 0.0053(14) 0.0002(18)
C7 0.0373(16) 0.0380(18) 0.0354(16) -0.0010(13) 0.0064(13) 0.0016(15)
C8 0.068(3) 0.086(3) 0.050(2) -0.027(2) 0.0016(19) 0.019(3)
C9 0.089(8) 0.213(18) 0.050(6) -0.024(8) 0.047(6) -0.067(10)
C9' 0.082(7) 0.089(8) 0.052(6) -0.030(6) 0.052(5) -0.026(6)
C10 0.065(3) 0.101(4) 0.059(2) 0.010(2) 0.029(2) 0.032(3)
C11 0.0487(19) 0.045(2) 0.0416(19) 0.0076(16) 0.0130(16) -0.0014(17)
C12 0.0438(18) 0.048(2) 0.048(2) 0.0018(16) 0.0108(16) -0.0029(17)
C13 0.0475(19) 0.059(2) 0.052(2) 0.0003(19) 0.0121(17) 0.003(2)
C14 0.0433(19) 0.054(2) 0.053(2) -0.0074(18) 0.0043(17) 0.0013(18)
N1 0.031(5) 0.025(5) 0.073(6) -0.004(4) 0.021(4) -0.016(4)
N1' 0.033(3) 0.022(3) 0.143(8) -0.016(4) 0.030(4) -0.012(3)
N2 0.0422(14) 0.0407(15) 0.0401(14) 0.0044(13) 0.0070(12) 0.0099(14)
O1 0.0420(14) 0.0729(19) 0.088(2) -0.0297(16) 0.0089(14) 0.0076(15)
O2 0.0447(13) 0.0599(16) 0.0536(14) -0.0195(13) 0.0134(11) -0.0120(13)
O3 0.0425(14) 0.0630(18) 0.0747(18) -0.0156(15) 0.0029(12) 0.0146(13)
O4 0.0549(16) 0.0426(15) 0.0801(19) -0.0176(13) 0.0074(13) -0.0096(13)
O5 0.0477(14) 0.0637(17) 0.0476(14) 0.0048(11) 0.0099(11) 0.0082(12)
O6 0.081(2) 0.079(2) 0.0628(17) -0.0029(16) 0.0128(15) 0.0262(18)
O7 0.0561(16) 0.082(2) 0.0541(16) -0.0013(14) -0.0003(13) 0.0139(15)
O8 0.0658(18) 0.115(3) 0.081(2) -0.027(2) 0.0020(16) 0.033(2)

loop_
_atom_type_symbol
_atom_type_description
_atom_type_scat_dispersion_real
_atom_type_scat_dispersion_imag
_atom_type_scat_source
C C 0.0033 0.0016 'International Tables Vol C Tables 4.2.6.8 and 6.1.1.4'
H H 0.0000 0.0000 'International Tables Vol C Tables 4.2.6.8 and 6.1.1.4'
N N 0.0061 0.0033 'International Tables Vol C Tables 4.2.6.8 and 6.1.1.4'
O O 0.0106 0.0060 'International Tables Vol C Tables 4.2.6.8 and 6.1.1.4'

loop_
_geom_angle_atom_site_label_1
_geom_angle_atom_site_label_2
_geom_angle_atom_site_label_3
_geom_angle
O1 C1 O2 126.0(3)
O1 C1 C2 118.8(3)
O2 C1 C2 115.2(3)
N1 C2 C3 106.9(5)
N1 C2 C1 121.2(5)
C3 C2 C1 114.6(3)
C3 C2 N1' 102.6(4)
C1 C2 N1' 103.4(4)
N1 C2 H2 104.0
C3 C2 H2 104.0
C1 C2 H2 104.0
N1' C2 H2 128.6
C4 C3 C2 105.3(4)
C4 C3 H3A 110.7
C2 C3 H3A 110.7
C4 C3 H3B 110.7
C2 C3 H3B 110.7
H3A C3 H3B 108.8
C3 C4 C5 105.8(4)
C3 C4 H4A 110.6
C5 C4 H4A 110.6
C3 C4 H4B 110.6
C5 C4 H4B 110.6
H4A C4 H4B 108.7
N1' C5 C4 101.0(5)
C4 C5 N1 105.0(5)
N1' C5 H5A 90.2
C4 C5 H5A 110.7
N1 C5 H5A 110.7
N1' C5 H5B 133.0
C4 C5 H5B 110.7
N1 C5 H5B 110.7
H5A C5 H5B 108.8
O4 C6 O3 124.9(3)
O4 C6 C7 119.0(3)
O3 C6 C7 116.1(3)
N2 C7 C6 110.2(3)
N2 C7 C8 104.7(3)
C6 C7 C8 113.8(3)
N2 C7 H7 109.4
C6 C7 H7 109.4
C8 C7 H7 109.4
C9' C8 C7 102.0(4)
C9 C8 C7 109.7(5)
C9' C8 H8A 89.6
C9 C8 H8A 109.7
C7 C8 H8A 109.7
C9' C8 H8B 134.8
C9 C8 H8B 109.7
C7 C8 H8B 109.7
H8A C8 H8B 108.2
C10 C9 C8 106.5(7)
C10 C9 H9A 110.4
C8 C9 H9A 110.4
C10 C9 H9B 110.4
C8 C9 H9B 110.4
H9A C9 H9B 108.6
C10 C9' C8 110.2(4)
C10 C9' H9C 109.6
C8 C9' H9C 109.6
C10 C9' H9D 109.6
C8 C9' H9D 109.6
H9C C9' H9D 108.1
C9' C10 N2 101.1(4)
C9 C10 N2 109.8(6)
C9' C10 H10A 135.3
C9 C10 H10A 109.7
N2 C10 H10A 109.7
C9' C10 H10B 90.1
C9 C10 H10B 109.7
N2 C10 H10B 109.7
H10A C10 H10B 108.2
O6 C11 O5 123.7(3)
O6 C11 C12 123.1(3)
O5 C11 C12 113.2(3)
C13 C12 C11 122.5(3)
C13 C12 H12 118.7
C11 C12 H12 118.7
C12 C13 C14 124.2(4)
C12 C13 H13 117.9
C14 C13 H13 117.9
O8 C14 O7 124.1(4)
O8 C14 C13 123.8(4)
O7 C14 C13 112.2(3)
C2 N1 C5 106.4(7)
C2 N1 H1A 110.5
C5 N1 H1A 110.5
C2 N1 H1B 110.5
C5 N1 H1B 110.5
H1A N1 H1B 108.6
C5 N1' C2 107.5(5)
C5 N1' H1C 110.2
C2 N1' H1C 110.2
C5 N1' H1D 110.2
C2 N1' H1D 110.2
H1C N1' H1D 108.5
C10 N2 C7 108.5(3)
C10 N2 H2A 110.0
C7 N2 H2A 110.0
C10 N2 H2B 110.0
C7 N2 H2B 110.0
H2A N2 H2B 108.4
C11 O5 H5F 109.5
C14 O7 H7F 109.5

loop_
_geom_bond_atom_site_label_1
_geom_bond_atom_site_label_2
_geom_bond_distance
C1 O1 1.234(4)
C1 O2 1.254(4)
C1 C2 1.527(5)
C2 N1 1.412(12)
C2 C3 1.504(5)
C2 N1' 1.555(7)
C2 H2 0.9800
C3 C4 1.482(6)
C3 H3A 0.9700
C3 H3B 0.9700
C4 C5 1.483(6)
C4 H4A 0.9700
C4 H4B 0.9700
C5 N1' 1.425(7)
C5 N1 1.588(12)
C5 H5A 0.9700
C5 H5B 0.9700
C6 O4 1.222(4)
C6 O3 1.256(4)
C6 C7 1.516(5)
C7 N2 1.486(4)
C7 C8 1.529(5)
C7 H7 0.9800
C8 C9' 1.4304(11)
C8 C9 1.469(14)
C8 H8A 0.9700
C8 H8B 0.9700
C9 C10 1.459(14)
C9 H9A 0.9700
C9 H9B 0.9700
C9' C10 1.4301(11)
C9' H9C 0.9700
C9' H9D 0.9700
C10 N2 1.485(5)
C10 H10A 0.9700
C10 H10B 0.9700
C11 O6 1.212(5)
C11 O5 1.298(4)
C11 C12 1.472(5)
C12 C13 1.304(5)
C12 H12 0.9300
C13 C14 1.476(5)
C13 H13 0.9300
C14 O8 1.201(5)
C14 O7 1.310(4)
N1 H1A 0.9000
N1 H1B 0.9000
N1' H1C 0.9000
N1' H1D 0.9000
N2 H2A 0.9000
N2 H2B 0.9000
O5 H5F 0.8200
O7 H7F 0.8200

loop_
_geom_torsion_atom_site_label_1
_geom_torsion_atom_site_label_2
_geom_torsion_atom_site_label_3
_geom_torsion_atom_site_label_4
_geom_torsion
O1 C1 C2 N1 14.8(7)
O2 C1 C2 N1 -166.6(6)
O1 C1 C2 C3 -115.9(4)
O2 C1 C2 C3 62.7(4)
O1 C1 C2 N1' -5.0(5)
O2 C1 C2 N1' 173.6(4)
N1 C2 C3 C4 -32.9(6)
C1 C2 C3 C4 104.4(4)
N1' C2 C3 C4 -7.0(5)
C2 C3 C4 C5 30.5(6)
C3 C4 C5 N1' -42.5(6)
C3 C4 C5 N1 -17.4(7)
O4 C6 C7 N2 4.0(4)
O3 C6 C7 N2 -176.6(3)
O4 C6 C7 C8 -113.1(4)
O3 C6 C7 C8 66.3(4)
N2 C7 C8 C9' 19.1(6)
C6 C7 C8 C9' 139.4(5)
N2 C7 C8 C9 -7.5(10)
C6 C7 C8 C9 112.8(10)
C9' C8 C9 C10 -67.4(11)
C7 C8 C9 C10 9.9(15)
C9 C8 C9' C10 74.1(13)
C7 C8 C9' C10 -36.1(9)
C8 C9' C10 C9 -74.7(15)
C8 C9' C10 N2 37.3(8)
C8 C9 C10 C9' 66.8(9)
C8 C9 C10 N2 -8.4(15)
O6 C11 C12 C13 -15.0(6)
O5 C11 C12 C13 164.2(4)
C11 C12 C13 C14 -178.4(4)
C12 C13 C14 O8 -0.4(7)
C12 C13 C14 O7 -178.9(4)
C3 C2 N1 C5 21.4(7)
C1 C2 N1 C5 -112.5(6)
N1' C2 N1 C5 -62.4(13)
N1' C5 N1 C2 81.0(13)
C4 C5 N1 C2 -2.6(7)
C4 C5 N1' C2 37.8(6)
N1 C5 N1' C2 -64.4(13)
N1 C2 N1' C5 83.3(14)
C3 C2 N1' C5 -19.7(6)
C1 C2 N1' C5 -139.2(5)
C9' C10 N2 C7 -22.7(5)
C9 C10 N2 C7 3.7(10)
C6 C7 N2 C10 -120.4(3)
C8 C7 N2 C10 2.3(4)
